data_4346514
loop_
_publ_author_name
'Nemykin, Victor N.'
'Dudkin, Semyon V.'
'Fathi-Rasekh, Mahtab'
'Spaeth, Andrew D.'
'Rhoda, Hannah M.'
'Belosludov, Rodion V.'
'Barybin, Mikhail V.'

_publ_section_related_literature
; 
? 
;
_publ_section_title
;
 Probing Electronic Communications in Heterotrinuclear Fe-Ru-Fe Molecular
 Wires Formed by Ruthenium(II) Tetraphenylporphyrin and Isocyanoferrocene
 or 1,1'-Diisocyanoferrocene Ligands.
;
_journal_issue 22
_journal_name_full 'Inorganic chemistry'
_journal_page_first 10711
_journal_page_last 10724
_journal_paper_doi 10.1021/acs.inorgchem.5b01614
_journal_volume 54
_journal_year 2015
_chemical_formula_moiety 'C68 H44 Fe2 N8 Ru1'
_chemical_formula_sum 'C68 H44 Fe2 N8 Ru'
_chemical_formula_weight 1185.91
_space_group_IT_number 14
_space_group_name_Hall '-P 2ybc'
_space_group_name_H-M_alt 'P 1 21/c 1'
_symmetry_cell_setting monoclinic
_symmetry_space_group_name_Hall '-P 2ybc'
_symmetry_space_group_name_H-M 'P 1 21/c 1'
_atom_sites_solution_hydrogens difmap
_atom_sites_solution_primary direct
_audit_creation_date 15-05-17
_audit_creation_method CRYSTALS_ver_14.40
_cell_angle_alpha 90
_cell_angle_beta 109.385(8)
_cell_angle_gamma 90
_cell_formula_units_Z 2
_cell_length_a 13.5454(9)
_cell_length_b 24.4305(7)
_cell_length_c 10.4068(4)
_cell_measurement_reflns_used 7467
_cell_measurement_temperature 123
_cell_measurement_theta_max 28
_cell_measurement_theta_min 4
_cell_volume 3248.6(3)
_computing_cell_refinement 'USER DEFINED CELL REFINEMENT'
_computing_data_collection 'USER DEFINED DATA COLLECTION'
_computing_data_reduction 'USER DEFINED DATA REDUCTION'
_computing_molecular_graphics 'CAMERON (Watkin et al., 1996)'
_computing_publication_material 'CRYSTALS (Betteridge et al., 2003)'
_computing_structure_refinement 'CRYSTALS (Betteridge et al., 2003)'
_computing_structure_solution 'SHELXS 86 (Sheldrick, 1986)'
_diffrn_ambient_temperature 123
_diffrn_measured_fraction_theta_full 1.000
_diffrn_measured_fraction_theta_max 1.000
_diffrn_measurement_device Serial
_diffrn_measurement_device_type Unknown
_diffrn_measurement_method \w
_diffrn_radiation_monochromator graphite
_diffrn_radiation_type 'Mo K\a'
_diffrn_radiation_wavelength 0.71075
_diffrn_reflns_av_R_equivalents 0.084
_diffrn_reflns_limit_h_max 16
_diffrn_reflns_limit_h_min -17
_diffrn_reflns_limit_k_max 31
_diffrn_reflns_limit_k_min 0
_diffrn_reflns_limit_l_max 13
_diffrn_reflns_limit_l_min 0
_diffrn_reflns_number 7467
_diffrn_reflns_theta_full 27.484
_diffrn_reflns_theta_max 27.484
_diffrn_reflns_theta_min 1.594
_diffrn_standards_decay_% 0.00
_diffrn_standards_interval_time 2
_diffrn_standards_number 7467
_exptl_absorpt_coefficient_mu 0.713
_exptl_absorpt_correction_T_max 0.92
_exptl_absorpt_correction_T_min 0.63
_exptl_absorpt_correction_type multi-scan
_exptl_absorpt_process_details 'DENZO/SCALEPACK (Otwinowski & Minor, 1997)'
_exptl_crystal_colour red
_exptl_crystal_density_diffrn 1.212
_exptl_crystal_density_method 'not measured'
_exptl_crystal_description plate
_exptl_crystal_F_000 1208
_exptl_crystal_size_max 0.220
_exptl_crystal_size_mid 0.190
_exptl_crystal_size_min 0.120
_refine_diff_density_max 1.19
_refine_diff_density_min -1.22
_refine_ls_extinction_method None
_refine_ls_goodness_of_fit_ref 0.9007
_refine_ls_hydrogen_treatment constr
_refine_ls_matrix_type full
_refine_ls_number_parameters 358
_refine_ls_number_reflns 7436
_refine_ls_number_restraints 0
_refine_ls_R_factor_all 0.1084
_refine_ls_R_factor_gt 0.0619
_refine_ls_shift/su_max 0.0001486
_refine_ls_shift/su_mean 0.0000130
_refine_ls_structure_factor_coef Fsqd
_refine_ls_weighting_details
;
 Method= Modified Sheldrick 
 w=1/[\s^2^(F^2^) + ( 0.08P)^2^ + 5.37P] 
 ,where P=(max(Fo^2^,0) + 2Fc^2^)/3 
;
_refine_ls_weighting_scheme calc
_refine_ls_wR_factor_all 0.1608
_refine_ls_wR_factor_gt 0.1376
_refine_ls_wR_factor_ref 0.1608
_reflns_limit_h_max 16
_reflns_limit_h_min -17
_reflns_limit_k_max 31
_reflns_limit_k_min 0
_reflns_limit_l_max 13
_reflns_limit_l_min 0
_reflns_number_gt 4678
_reflns_number_total 7467
_reflns_threshold_expression I>2.0\s(I)
_oxford_diffrn_Wilson_B_factor 0.00
_oxford_diffrn_Wilson_scale 0.00
_oxford_refine_ls_r_factor_ref 0.1084
_oxford_refine_ls_scale 0.3966(6)
_oxford_reflns_number_all 7436
_oxford_reflns_threshold_expression_ref I>-3.0\s(I)
_oxford_structure_analysis_title '_12292014-1'
_cod_data_source_file ic5b01614_si_002.cif
_cod_data_source_block 2
_cod_original_sg_symbol_H-M 'P 1 21/c 1 '
_cod_original_formula_sum 'C68 H44 Fe2 N8 Ru1'
_cod_database_code 4346514

loop_
_symmetry_equiv_pos_as_xyz
x,y,z
-x,-y,-z
-x,y+1/2,-z+1/2
x,-y+1/2,z+1/2

loop_
_atom_site_label
_atom_site_type_symbol
_atom_site_fract_x
_atom_site_fract_y
_atom_site_fract_z
_atom_site_U_iso_or_equiv
_atom_site_occupancy
_atom_site_adp_type
_atom_site_refinement_flags_posn
C1 C 0.2683(3) 0.51908(17) 0.4652(4) 0.0288 1.0000 Uani .
C2 C 0.1741(3) 0.48928(17) 0.4591(4) 0.0345 1.0000 Uani .
C3 C 0.1981(3) 0.43576(18) 0.4751(4) 0.0334 1.0000 Uani .
C4 C 0.3080(3) 0.43050(17) 0.4896(4) 0.0317 1.0000 Uani .
C5 C 0.3636(3) 0.38145(17) 0.5064(5) 0.0325 1.0000 Uani .
C6 C 0.3058(4) 0.32936(17) 0.5121(5) 0.0394 1.0000 Uani .
C7 C 0.2196(4) 0.3135(2) 0.4015(6) 0.0485 1.0000 Uani .
C8 C 0.1685(5) 0.2647(2) 0.4080(8) 0.0722 1.0000 Uani .
C9 C 0.2014(6) 0.2325(3) 0.5222(10) 0.0808 1.0000 Uani .
C10 C 0.2848(6) 0.2477(2) 0.6295(8) 0.0722 1.0000 Uani .
C11 C 0.3376(4) 0.2964(2) 0.6257(6) 0.0548 1.0000 Uani .
C12 C 0.4693(4) 0.37533(17) 0.5188(5) 0.0360 1.0000 Uani .
C13 C 0.5237(4) 0.32480(18) 0.5245(6) 0.0448 1.0000 Uani .
C14 C 0.6237(4) 0.33686(19) 0.5358(6) 0.0477 1.0000 Uani .
C15 C 0.6320(3) 0.39558(18) 0.5351(5) 0.0375 1.0000 Uani .
C16 C 0.7230(3) 0.42487(18) 0.5423(5) 0.0340 1.0000 Uani .
C17 C 0.8213(3) 0.39175(18) 0.5617(5) 0.0390 1.0000 Uani .
C18 C 0.8573(4) 0.3827(2) 0.4553(6) 0.0499 1.0000 Uani .
C19 C 0.9497(4) 0.3534(2) 0.4730(7) 0.0620 1.0000 Uani .
C20 C 1.0051(4) 0.3332(2) 0.5997(8) 0.0697 1.0000 Uani .
C21 C 0.9681(5) 0.3414(3) 0.7065(7) 0.0799 1.0000 Uani .
C22 C 0.8775(4) 0.3704(2) 0.6888(6) 0.0584 1.0000 Uani .
C23 C 0.4562(3) 0.48858(16) 0.3016(5) 0.0304 1.0000 Uani .
C24 C 0.3787(4) 0.4674(2) 0.0471(5) 0.0428 1.0000 Uani .
C25 C 0.3761(3) 0.5038(3) -0.0598(5) 0.0513 1.0000 Uani .
C26 C 0.3255(4) 0.4764(3) -0.1833(6) 0.0644 1.0000 Uani .
C27 C 0.2980(4) 0.4235(3) -0.1515(6) 0.0669 1.0000 Uani .
C28 C 0.3287(4) 0.4174(2) -0.0086(6) 0.0515 1.0000 Uani .
C29 C 0.1043(4) 0.4661(2) -0.0098(6) 0.0544 1.0000 Uani .
C30 C 0.0704(4) 0.4758(3) -0.1511(6) 0.0643 1.0000 Uani .
C31 C 0.1026(4) 0.5287(3) -0.1691(8) 0.0778 1.0000 Uani .
C32 C 0.1574(4) 0.5513(3) -0.0412(8) 0.0724 1.0000 Uani .
C33 C 0.1579(4) 0.5123(3) 0.0611(7) 0.0617 1.0000 Uani .
C34 C 0.0637(6) 0.3797(3) 0.0996(8) 0.0826 1.0000 Uani .
Ru1 Ru 0.5000 0.5000 0.5000 0.0269 1.0000 Uani S
N1 N 0.3483(3) 0.48209(14) 0.4843(3) 0.0285 1.0000 Uani .
N2 N 0.5372(3) 0.41853(14) 0.5241(4) 0.0334 1.0000 Uani .
N3 N 0.4226(3) 0.47879(16) 0.1847(4) 0.0384 1.0000 Uani .
Fe1 Fe 0.22900(5) 0.48135(3) -0.06778(8) 0.0493 1.0000 Uani .
N4 N 0.0844(4) 0.4183(2) 0.0501(5) 0.0634 1.0000 Uani .
H41 H 0.1085 0.5043 0.4454 0.0428 1.0000 Uiso R
H51 H 0.1524 0.4071 0.4772 0.0422 1.0000 Uiso R
H131 H 0.8191 0.3965 0.3703 0.0635 1.0000 Uiso R
H141 H 0.9740 0.3474 0.4007 0.0773 1.0000 Uiso R
H151 H 1.0674 0.3141 0.6135 0.0863 1.0000 Uiso R
H161 H 1.0063 0.3270 0.7927 0.0961 1.0000 Uiso R
H171 H 0.8533 0.3756 0.7616 0.0705 1.0000 Uiso R
H181 H 0.6770 0.3121 0.5431 0.0574 1.0000 Uiso R
H191 H 0.4943 0.2901 0.5208 0.0534 1.0000 Uiso R
H211 H 0.1956 0.3366 0.3235 0.0634 1.0000 Uiso R
H221 H 0.1118 0.2534 0.3330 0.0892 1.0000 Uiso R
H231 H 0.1666 0.1999 0.5261 0.1034 1.0000 Uiso R
H241 H 0.3070 0.2259 0.7079 0.0874 1.0000 Uiso R
H251 H 0.3960 0.3068 0.7001 0.0676 1.0000 Uiso R
H301 H 0.3190 0.3844 0.0414 0.0662 1.0000 Uiso R
H311 H 0.2600 0.3967 -0.2197 0.0844 1.0000 Uiso R
H321 H 0.3102 0.4921 -0.2741 0.0783 1.0000 Uiso R
H331 H 0.4005 0.5419 -0.0485 0.0652 1.0000 Uiso R
H351 H 0.0312 0.4501 -0.2238 0.0795 1.0000 Uiso R
H361 H 0.0936 0.5460 -0.2573 0.0953 1.0000 Uiso R
H371 H 0.1892 0.5880 -0.0253 0.0856 1.0000 Uiso R
H381 H 0.1893 0.5162 0.1592 0.0804 1.0000 Uiso R

loop_
_atom_site_aniso_label
_atom_site_aniso_U_11
_atom_site_aniso_U_22
_atom_site_aniso_U_33
_atom_site_aniso_U_23
_atom_site_aniso_U_13
_atom_site_aniso_U_12
C1 0.0245(19) 0.035(2) 0.026(2) 0.0011(16) 0.0073(16) -0.0004(17)
C2 0.0230(19) 0.041(3) 0.036(2) -0.0024(18) 0.0049(17) -0.0047(17)
C3 0.027(2) 0.036(2) 0.037(3) -0.0047(18) 0.0103(18) -0.0066(18)
C4 0.032(2) 0.028(2) 0.034(2) 0.0007(17) 0.0105(18) -0.0031(18)
C5 0.033(2) 0.025(2) 0.042(3) 0.0017(18) 0.0160(19) -0.0026(18)
C6 0.042(3) 0.029(2) 0.057(3) -0.002(2) 0.029(2) -0.0023(19)
C7 0.042(3) 0.036(3) 0.070(4) -0.013(2) 0.022(3) -0.009(2)
C8 0.057(4) 0.049(3) 0.125(6) -0.031(4) 0.050(4) -0.017(3)
C9 0.080(5) 0.039(3) 0.148(8) -0.004(4) 0.071(5) -0.016(3)
C10 0.082(5) 0.045(3) 0.116(6) 0.021(3) 0.068(5) 0.004(3)
C11 0.059(3) 0.038(3) 0.078(4) 0.007(3) 0.038(3) -0.004(2)
C12 0.038(2) 0.027(2) 0.046(3) 0.0027(18) 0.017(2) -0.0025(19)
C13 0.040(3) 0.025(2) 0.076(4) 0.001(2) 0.029(3) 0.0012(19)
C14 0.037(3) 0.029(2) 0.081(4) 0.004(2) 0.025(3) 0.006(2)
C15 0.030(2) 0.033(2) 0.049(3) 0.003(2) 0.014(2) 0.0009(19)
C16 0.025(2) 0.036(2) 0.041(3) 0.0040(19) 0.0117(19) 0.0033(18)
C17 0.031(2) 0.031(2) 0.057(3) -0.002(2) 0.018(2) -0.0010(19)
C18 0.038(3) 0.046(3) 0.072(4) 0.007(3) 0.027(3) 0.006(2)
C19 0.045(3) 0.052(3) 0.101(5) -0.001(3) 0.040(3) 0.006(3)
C20 0.042(3) 0.049(3) 0.115(6) -0.005(3) 0.021(3) 0.016(3)
C21 0.071(4) 0.082(5) 0.073(5) 0.001(3) 0.005(4) 0.049(4)
C22 0.054(3) 0.061(3) 0.054(4) 0.002(3) 0.010(3) 0.029(3)
C23 0.029(2) 0.032(3) 0.037(2) 0.0055(17) 0.0206(18) 0.0016(16)
C24 0.030(2) 0.064(3) 0.033(3) -0.005(2) 0.0091(19) -0.001(2)
C25 0.029(2) 0.087(4) 0.039(3) 0.002(3) 0.0114(19) 0.001(3)
C26 0.041(3) 0.117(5) 0.038(3) -0.003(3) 0.018(2) -0.002(3)
C27 0.039(3) 0.108(5) 0.048(4) -0.027(3) 0.006(3) -0.006(3)
C28 0.034(2) 0.065(4) 0.054(3) -0.016(3) 0.014(2) -0.001(2)
C29 0.031(2) 0.071(4) 0.063(4) 0.014(3) 0.018(2) 0.009(3)
C30 0.027(2) 0.097(5) 0.062(4) 0.015(3) 0.006(2) -0.007(3)
C31 0.037(3) 0.102(5) 0.092(5) 0.042(4) 0.019(3) 0.004(3)
C32 0.035(3) 0.074(4) 0.109(6) 0.016(4) 0.026(3) 0.014(3)
C33 0.038(3) 0.079(4) 0.069(4) -0.012(3) 0.020(3) 0.008(3)
C34 0.077(5) 0.094(5) 0.093(6) 0.025(4) 0.049(4) 0.029(4)
Ru1 0.0245(2) 0.0275(2) 0.0289(2) 0.0014(2) 0.00901(17) -0.0009(2)
N1 0.0287(17) 0.0305(17) 0.0273(18) 0.0005(13) 0.0108(14) 0.0014(14)
N2 0.0252(16) 0.0333(19) 0.041(2) 0.0021(15) 0.0104(15) -0.0045(15)
N3 0.0267(18) 0.048(2) 0.039(2) -0.0007(17) 0.0099(16) 0.0018(16)
Fe1 0.0267(3) 0.0758(5) 0.0427(4) -0.0017(3) 0.0080(3) -0.0008(3)
N4 0.047(3) 0.081(4) 0.070(3) 0.015(3) 0.029(2) 0.016(3)

loop_
_atom_type_symbol
_atom_type_scat_dispersion_real
_atom_type_scat_dispersion_imag
_atom_type_scat_Cromer_Mann_a1
_atom_type_scat_Cromer_Mann_b1
_atom_type_scat_Cromer_Mann_a2
_atom_type_scat_Cromer_Mann_b2
_atom_type_scat_Cromer_Mann_a3
_atom_type_scat_Cromer_Mann_b3
_atom_type_scat_Cromer_Mann_a4
_atom_type_scat_Cromer_Mann_b4
_atom_type_scat_Cromer_Mann_c
_atom_type_scat_source
C 0.0033 0.0016 2.3100 20.8439 1.0200 10.2075 1.5886 0.5687 0.8650 51.6512 0.2156 'International Tables Vol C 4.2.6.8 and 6.1.1.4'
H 0.0000 0.0000 0.4930 10.5109 0.3229 26.1257 0.1402 3.1424 0.0408 57.7998 0.0030 'International Tables Vol C 4.2.6.8 and 6.1.1.4'
Fe 0.3463 0.8444 11.7695 4.7611 7.3573 0.3072 3.5222 15.3535 2.3045 76.8805 1.0369 'International Tables Vol C 4.2.6.8 and 6.1.1.4'
N 0.0061 0.0033 12.2126 0.0057 3.1322 9.8933 2.0125 28.9975 1.1663 0.5826 -11.5290 'International Tables Vol C 4.2.6.8 and 6.1.1.4'
Ru -1.2594 0.8363 19.2674 0.8085 12.9182 8.4347 4.8634 24.7997 1.5676 94.2928 5.3787 'International Tables Vol C 4.2.6.8 and 6.1.1.4'

loop_
_geom_angle_atom_site_label_1
_geom_angle_site_symmetry_1
_geom_angle_atom_site_label_2
_geom_angle_atom_site_label_3
_geom_angle_site_symmetry_3
_geom_angle
_geom_angle_publ_flag
C16 2_666 C1 C2 . 125.9(4) yes
C16 2_666 C1 N1 . 125.7(4) yes
C2 . C1 N1 . 108.4(4) yes
C1 . C2 C3 . 108.0(4) yes
C1 . C2 H41 . 126.2 no
C3 . C2 H41 . 125.7 no
C2 . C3 C4 . 107.2(4) yes
C2 . C3 H51 . 126.4 no
C4 . C3 H51 . 126.4 no
C3 . C4 C5 . 125.6(4) yes
C3 . C4 N1 . 108.7(4) yes
C5 . C4 N1 . 125.7(4) yes
C4 . C5 C6 . 117.7(4) yes
C4 . C5 C12 . 126.6(4) yes
C6 . C5 C12 . 115.8(4) yes
C5 . C6 C7 . 120.4(4) yes
C5 . C6 C11 . 120.6(4) yes
C7 . C6 C11 . 118.9(5) yes
C6 . C7 C8 . 119.4(6) yes
C6 . C7 H211 . 119.6 no
C8 . C7 H211 . 121.0 no
C7 . C8 C9 . 120.7(6) yes
C7 . C8 H221 . 119.7 no
C9 . C8 H221 . 119.6 no
C8 . C9 C10 . 120.2(6) yes
C8 . C9 H231 . 120.3 no
C10 . C9 H231 . 119.6 no
C9 . C10 C11 . 120.4(6) yes
C9 . C10 H241 . 120.3 no
C11 . C10 H241 . 119.3 no
C10 . C11 C6 . 120.4(6) yes
C10 . C11 H251 . 120.5 no
C6 . C11 H251 . 119.1 no
C5 . C12 C13 . 126.3(4) yes
C5 . C12 N2 . 124.4(4) yes
C13 . C12 N2 . 109.3(4) yes
C12 . C13 C14 . 107.6(4) yes
C12 . C13 H191 . 125.2 no
C14 . C13 H191 . 127.2 no
C13 . C14 C15 . 107.1(4) yes
C13 . C14 H181 . 126.7 no
C15 . C14 H181 . 126.2 no
C14 . C15 C16 . 125.2(4) yes
C14 . C15 N2 . 109.6(4) yes
C16 . C15 N2 . 125.2(4) yes
C15 . C16 C1 2_666 126.3(4) yes
C15 . C16 C17 . 116.9(4) yes
C1 2_666 C16 C17 . 116.8(4) yes
C16 . C17 C18 . 120.8(4) yes
C16 . C17 C22 . 120.5(4) yes
C18 . C17 C22 . 118.7(5) yes
C17 . C18 C19 . 121.3(5) yes
C17 . C18 H131 . 118.5 no
C19 . C18 H131 . 120.2 no
C18 . C19 C20 . 119.3(6) yes
C18 . C19 H141 . 121.1 no
C20 . C19 H141 . 119.6 no
C19 . C20 C21 . 119.5(5) yes
C19 . C20 H151 . 120.3 no
C21 . C20 H151 . 120.1 no
C20 . C21 C22 . 121.0(6) yes
C20 . C21 H161 . 118.8 no
C22 . C21 H161 . 120.2 no
C17 . C22 C21 . 120.2(6) yes
C17 . C22 H171 . 119.7 no
C21 . C22 H171 . 120.1 no
Ru1 . C23 N3 . 173.6(4) yes
C25 . C24 C28 . 109.5(5) yes
C25 . C24 N3 . 125.3(5) yes
C28 . C24 N3 . 125.2(5) yes
C25 . C24 Fe1 . 70.7(3) yes
C28 . C24 Fe1 . 69.8(3) yes
N3 . C24 Fe1 . 125.7(3) yes
C24 . C25 C26 . 107.3(5) yes
C24 . C25 Fe1 . 68.5(3) yes
C26 . C25 Fe1 . 70.3(3) yes
C24 . C25 H331 . 125.6 no
C26 . C25 H331 . 127.0 no
Fe1 . C25 H331 . 123.0 no
C25 . C26 C27 . 107.8(5) yes
C25 . C26 Fe1 . 69.5(3) yes
C27 . C26 Fe1 . 69.5(3) yes
C25 . C26 H321 . 125.5 no
C27 . C26 H321 . 126.7 no
Fe1 . C26 H321 . 125.0 no
C26 . C27 C28 . 109.6(5) yes
C26 . C27 Fe1 . 70.1(4) yes
C28 . C27 Fe1 . 69.0(3) yes
C26 . C27 H311 . 124.0 no
C28 . C27 H311 . 126.4 no
Fe1 . C27 H311 . 124.5 no
C24 . C28 C27 . 105.7(5) yes
C24 . C28 Fe1 . 68.9(3) yes
C27 . C28 Fe1 . 70.4(3) yes
C24 . C28 H301 . 127.7 no
C27 . C28 H301 . 126.5 no
Fe1 . C28 H301 . 126.6 no
C30 . C29 C33 . 110.1(5) yes
C30 . C29 Fe1 . 70.7(3) yes
C33 . C29 Fe1 . 70.7(3) yes
C30 . C29 N4 . 124.4(6) yes
C33 . C29 N4 . 125.4(6) yes
Fe1 . C29 N4 . 126.7(4) yes
C29 . C30 C31 . 106.8(6) yes
C29 . C30 Fe1 . 68.5(3) yes
C31 . C30 Fe1 . 70.3(3) yes
C29 . C30 H351 . 126.5 no
C31 . C30 H351 . 126.7 no
Fe1 . C30 H351 . 126.1 no
C30 . C31 C32 . 109.1(6) yes
C30 . C31 Fe1 . 69.7(3) yes
C32 . C31 Fe1 . 69.2(3) yes
C30 . C31 H361 . 125.2 no
C32 . C31 H361 . 125.5 no
Fe1 . C31 H361 . 123.2 no
C31 . C32 C33 . 108.4(6) yes
C31 . C32 Fe1 . 70.5(4) yes
C33 . C32 Fe1 . 69.9(3) yes
C31 . C32 H371 . 125.5 no
C33 . C32 H371 . 126.1 no
Fe1 . C32 H371 . 126.0 no
C32 . C33 C29 . 105.6(6) yes
C32 . C33 Fe1 . 69.1(4) yes
C29 . C33 Fe1 . 68.4(3) yes
C32 . C33 H381 . 127.6 no
C29 . C33 H381 . 126.8 no
Fe1 . C33 H381 . 126.2 no
N1 2_666 Ru1 N2 2_666 90.10(13) yes
N1 2_666 Ru1 C23 2_666 86.64(15) yes
N2 2_666 Ru1 C23 2_666 88.12(15) yes
N1 2_666 Ru1 C23 . 93.36(15) yes
N2 2_666 Ru1 C23 . 91.88(15) yes
C23 2_666 Ru1 C23 . 179.994 yes
N1 2_666 Ru1 N1 . 179.994 yes
N2 2_666 Ru1 N1 . 89.90(13) yes
C23 2_666 Ru1 N1 . 93.36(15) yes
C23 . Ru1 N1 . 86.64(15) yes
N1 2_666 Ru1 N2 . 89.90(13) yes
N2 2_666 Ru1 N2 . 179.994 yes
C23 2_666 Ru1 N2 . 91.88(15) yes
C23 . Ru1 N2 . 88.12(15) yes
N1 . Ru1 N2 . 90.10(13) yes
C4 . N1 C1 . 107.6(3) yes
C4 . N1 Ru1 . 126.1(3) yes
C1 . N1 Ru1 . 126.3(3) yes
C12 . N2 C15 . 106.4(4) yes
C12 . N2 Ru1 . 126.9(3) yes
C15 . N2 Ru1 . 126.4(3) yes
C24 . N3 C23 . 177.6(4) yes
C26 . Fe1 C31 . 108.6(3) yes
C26 . Fe1 C27 . 40.4(3) yes
C31 . Fe1 C27 . 126.5(3) yes
C26 . Fe1 C25 . 40.3(2) yes
C31 . Fe1 C25 . 120.6(2) yes
C27 . Fe1 C25 . 67.9(2) yes
C26 . Fe1 C33 . 159.9(3) yes
C31 . Fe1 C33 . 68.4(3) yes
C27 . Fe1 C33 . 157.0(3) yes
C25 . Fe1 C33 . 122.8(2) yes
C26 . Fe1 C30 . 122.2(2) yes
C31 . Fe1 C30 . 40.0(3) yes
C27 . Fe1 C30 . 109.9(3) yes
C25 . Fe1 C30 . 155.8(2) yes
C33 . Fe1 C30 . 69.1(3) yes
C26 . Fe1 C32 . 123.8(3) yes
C31 . Fe1 C32 . 40.3(3) yes
C27 . Fe1 C32 . 161.5(3) yes
C25 . Fe1 C32 . 105.9(3) yes
C33 . Fe1 C32 . 41.1(3) yes
C26 . Fe1 C28 . 69.0(3) yes
C31 . Fe1 C28 . 162.5(3) yes
C27 . Fe1 C28 . 40.7(2) yes
C25 . Fe1 C28 . 69.6(2) yes
C33 . Fe1 C28 . 120.0(2) yes
C26 . Fe1 C24 . 68.0(2) yes
C31 . Fe1 C24 . 155.3(3) yes
C27 . Fe1 C24 . 67.8(2) yes
C25 . Fe1 C24 . 40.8(2) yes
C33 . Fe1 C24 . 106.0(2) yes
C26 . Fe1 C29 . 158.1(3) yes
C31 . Fe1 C29 . 67.4(2) yes
C27 . Fe1 C29 . 123.3(3) yes
C25 . Fe1 C29 . 160.8(2) yes
C33 . Fe1 C29 . 40.8(2) yes
C30 . Fe1 C32 . 68.2(3) yes
C30 . Fe1 C28 . 125.5(2) yes
C32 . Fe1 C28 . 155.5(3) yes
C30 . Fe1 C24 . 162.6(2) yes
C32 . Fe1 C24 . 119.6(3) yes
C28 . Fe1 C24 . 41.4(2) yes
C30 . Fe1 C29 . 40.7(2) yes
C32 . Fe1 C29 . 68.1(2) yes
C28 . Fe1 C29 . 107.9(2) yes
C24 . Fe1 C29 . 124.9(2) yes
C29 . N4 C34 . 176.9(6) yes

loop_
_geom_bond_atom_site_label_1
_geom_bond_atom_site_label_2
_geom_bond_site_symmetry_2
_geom_bond_distance
_geom_bond_publ_flag
C1 C16 2_666 1.379(6) yes
C1 C2 . 1.452(6) yes
C1 N1 . 1.373(5) yes
C2 C3 . 1.344(6) yes
C2 H41 . 0.927 no
C3 C4 . 1.452(6) yes
C3 H51 . 0.939 no
C4 C5 . 1.395(6) yes
C4 N1 . 1.382(5) yes
C5 C6 . 1.506(6) yes
C5 C12 . 1.403(6) yes
C6 C7 . 1.396(7) yes
C6 C11 . 1.376(7) yes
C7 C8 . 1.390(7) yes
C7 H211 . 0.953 no
C8 C9 . 1.370(10) yes
C8 H221 . 0.937 no
C9 C10 . 1.350(10) yes
C9 H231 . 0.934 no
C10 C11 . 1.395(8) yes
C10 H241 . 0.937 no
C11 H251 . 0.940 no
C12 C13 . 1.429(6) yes
C12 N2 . 1.389(5) yes
C13 C14 . 1.352(6) yes
C13 H191 . 0.932 no
C14 C15 . 1.439(6) yes
C14 H181 . 0.925 no
C15 C16 . 1.405(6) yes
C15 N2 . 1.371(5) yes
C16 C17 . 1.513(6) yes
C17 C18 . 1.368(7) yes
C17 C22 . 1.390(7) yes
C18 C19 . 1.400(7) yes
C18 H131 . 0.927 no
C19 C20 . 1.374(9) yes
C19 H141 . 0.928 no
C20 C21 . 1.377(9) yes
C20 H151 . 0.934 no
C21 C22 . 1.375(7) yes
C21 H161 . 0.943 no
C22 H171 . 0.929 no
C23 Ru1 . 1.970(5) yes
C23 N3 . 1.173(5) yes
C24 C25 . 1.414(7) yes
C24 C28 . 1.425(7) yes
C24 N3 . 1.385(6) yes
C24 Fe1 . 2.012(5) yes
C25 C26 . 1.408(8) yes
C25 Fe1 . 2.041(5) yes
C25 H331 . 0.982 no
C26 C27 . 1.414(9) yes
C26 Fe1 . 2.051(5) yes
C26 H321 . 0.976 no
C27 C28 . 1.413(8) yes
C27 Fe1 . 2.043(6) yes
C27 H311 . 0.977 no
C28 Fe1 . 2.024(5) yes
C28 H301 . 0.991 no
C29 C30 . 1.408(8) yes
C29 C33 . 1.411(8) yes
C29 Fe1 . 2.008(5) yes
C29 N4 . 1.390(7) yes
C30 C31 . 1.395(9) yes
C30 Fe1 . 2.037(5) yes
C30 H351 . 0.991 no
C31 C32 . 1.404(10) yes
C31 Fe1 . 2.045(6) yes
C31 H361 . 0.981 no
C32 C33 . 1.426(9) yes
C32 Fe1 . 2.028(6) yes
C32 H371 . 0.985 no
C33 Fe1 . 2.039(6) yes
C33 H381 . 0.972 no
C34 N4 . 1.153(8) yes
Ru1 N1 2_666 2.054(3) yes
Ru1 N2 2_666 2.048(3) yes
Ru1 N1 . 2.054(3) yes
Ru1 N2 . 2.048(3) yes
